data_7215010
loop_
_publ_author_name
'Wu, Ya-Pan'
'Li, Dong-Sheng'
'Zhao, Jun'
'Fang, Zi-Fan'
'Dong, Wen-Wen'
'Yang, Guo-Ping'
'Wang, Yao-Yu'

_publ_section_title
;
 Isomeric phenylenediacetates as modular tectons for a series of ZnII/CdII
 coordination polymers incorporating flexible bis(imidazole) co-ligands
;
_journal_issue 14
_journal_name_full CrystEngComm
_journal_page_first 4745
_journal_paper_doi 10.1039/c2ce25076d
_journal_volume 14
_journal_year 2012
_chemical_formula_sum 'C20 H28 N4 O7 Zn'
_chemical_formula_weight 501.83
_chemical_name_systematic
;
?
;
_space_group_IT_number 2
_symmetry_cell_setting triclinic
_symmetry_space_group_name_Hall '-P 1'
_symmetry_space_group_name_H-M 'P -1'
_atom_sites_solution_hydrogens geom
_atom_sites_solution_primary direct
_atom_sites_solution_secondary difmap
_audit_creation_method SHELXL-97
_cell_angle_alpha 86.5730(10)
_cell_angle_beta 84.2020(10)
_cell_angle_gamma 83.4070(10)
_cell_formula_units_Z 2
_cell_length_a 7.3845(8)
_cell_length_b 9.6801(11)
_cell_length_c 16.410(2)
_cell_measurement_temperature 296(2)
_cell_volume 1157.9(2)
_computing_structure_refinement 'SHELXL-97 (Sheldrick, 1997)'
_computing_structure_solution 'SHELXS-97 (Sheldrick, 1990)'
_diffrn_ambient_temperature 298(2)
_diffrn_measured_fraction_theta_full 0.998
_diffrn_measured_fraction_theta_max 0.998
_diffrn_radiation_monochromator graphite
_diffrn_radiation_source 'fine-focus sealed tube'
_diffrn_radiation_type MoK\a
_diffrn_radiation_wavelength 0.71073
_diffrn_reflns_av_R_equivalents 0.0261
_diffrn_reflns_av_sigmaI/netI 0.0300
_diffrn_reflns_limit_h_max 8
_diffrn_reflns_limit_h_min -8
_diffrn_reflns_limit_k_max 11
_diffrn_reflns_limit_k_min -11
_diffrn_reflns_limit_l_max 19
_diffrn_reflns_limit_l_min -19
_diffrn_reflns_number 11388
_diffrn_reflns_theta_full 25.01
_diffrn_reflns_theta_max 25.01
_diffrn_reflns_theta_min 2.12
_exptl_absorpt_coefficient_mu 1.108
_exptl_absorpt_correction_T_max 0.8514
_exptl_absorpt_correction_T_min 0.7182
_exptl_absorpt_correction_type multi-scan
_exptl_crystal_colour colorless
_exptl_crystal_density_diffrn 1.439
_exptl_crystal_density_method 'not measured'
_exptl_crystal_description prism
_exptl_crystal_F_000 524
_exptl_crystal_size_max 0.32
_exptl_crystal_size_mid 0.21
_exptl_crystal_size_min 0.15
_refine_diff_density_max 1.263
_refine_diff_density_min -0.468
_refine_diff_density_rms 0.064
_refine_ls_extinction_method none
_refine_ls_goodness_of_fit_ref 1.096
_refine_ls_hydrogen_treatment mixed
_refine_ls_matrix_type full
_refine_ls_number_parameters 307
_refine_ls_number_reflns 4081
_refine_ls_number_restraints 23
_refine_ls_restrained_S_all 1.154
_refine_ls_R_factor_all 0.0491
_refine_ls_R_factor_gt 0.0420
_refine_ls_shift/su_max 0.001
_refine_ls_shift/su_mean 0.000
_refine_ls_structure_factor_coef Fsqd
_refine_ls_weighting_details 'calc w=1/[\s^2^(Fo^2^)+(0.0548P)^2^+0.9982P] where P=(Fo^2^+2Fc^2^)/3'
_refine_ls_weighting_scheme calc
_refine_ls_wR_factor_gt 0.1092
_refine_ls_wR_factor_ref 0.1137
_reflns_number_gt 3544
_reflns_number_total 4081
_reflns_threshold_expression >2sigma(I)
_cod_data_source_file c2ce25076d.txt
_cod_data_source_block 3
_cod_depositor_comments
;
The following automatic conversions were performed:

'_symmetry_cell_setting' value 'Triclinic' changed to 'triclinic'
according to
/usr/data/users/saulius/automatic-downloads/retrospective/RSC/lib/dictionaries/cif_core.dic
dictionary named 'cif_core.dic' version 2.4.2 from 2011-04-26.

Automatic conversion script
Id: cif_fix_values 2281 2013-09-26 08:29:07Z andrius 
;
_cod_original_sg_symbol_H-M P-1
_cod_database_code 7215010

loop_
_symmetry_equiv_pos_as_xyz
'x, y, z'
'-x, -y, -z'

loop_
_atom_site_label
_atom_site_type_symbol
_atom_site_fract_x
_atom_site_fract_y
_atom_site_fract_z
_atom_site_U_iso_or_equiv
_atom_site_adp_type
_atom_site_occupancy
_atom_site_symmetry_multiplicity
_atom_site_calc_flag
_atom_site_refinement_flags
Zn1 Zn 0.32968(5) 0.71472(4) 0.30718(2) 0.03529(15) Uani 1 1 d .
O1 O 0.1968(3) 0.8946(2) 0.27678(16) 0.0493(6) Uani 1 1 d .
O1W O 0.6901(5) 0.9140(4) 0.0755(2) 0.0793(10) Uani 1 1 d D
H1WB H 0.651(5) 0.927(7) 0.1228(16) 0.119 Uiso 1 1 d D
O2 O 0.4697(4) 0.9347(3) 0.21890(18) 0.0602(7) Uani 1 1 d .
O2W O 0.3584(6) 0.8255(4) 0.0122(2) 0.0851(10) Uani 1 1 d D
H2WB H 0.345(8) 0.909(4) -0.011(4) 0.128 Uiso 1 1 d D
H2WA H 0.455(6) 0.822(6) 0.037(4) 0.128 Uiso 1 1 d D
O3 O 0.1776(3) 1.5932(3) 0.38024(15) 0.0485(6) Uani 1 1 d .
O3W O 0.0346(5) 0.7900(4) 0.1160(2) 0.0770(9) Uani 1 1 d D
H3WB H 0.056(7) 0.766(7) 0.1638(16) 0.116 Uiso 1 1 d D
H3WA H 0.125(6) 0.811(7) 0.085(3) 0.116 Uiso 1 1 d D
O4 O 0.0105(3) 1.6227(3) 0.27561(16) 0.0487(6) Uani 1 1 d .
N1 N 0.4574(3) 0.5977(3) 0.21806(16) 0.0354(6) Uani 1 1 d .
N2 N 0.6797(4) 0.4934(3) 0.13876(17) 0.0394(7) Uani 1 1 d .
N3 N 0.5071(4) 0.7508(3) 0.38779(17) 0.0408(7) Uani 1 1 d .
N4 N 0.7299(5) 0.8265(5) 0.4430(2) 0.0764(13) Uani 1 1 d .
C1 C 0.3027(5) 0.9687(4) 0.2321(2) 0.0430(8) Uani 1 1 d .
C2 C 0.2171(6) 1.1022(4) 0.1933(3) 0.0566(10) Uani 1 1 d .
H2A H 0.3076 1.1681 0.1862 0.068 Uiso 1 1 calc R
H2B H 0.1869 1.0833 0.1392 0.068 Uiso 1 1 calc R
C3 C 0.0480(5) 1.1695(3) 0.2400(2) 0.0441(8) Uani 1 1 d .
C4 C 0.0579(5) 1.2773(3) 0.2906(2) 0.0395(8) Uani 1 1 d .
H4 H 0.1722 1.3045 0.2971 0.047 Uiso 1 1 calc R
C5 C -0.0964(5) 1.3462(3) 0.3320(2) 0.0378(7) Uani 1 1 d .
C6 C -0.2650(5) 1.3035(4) 0.3229(2) 0.0482(9) Uani 1 1 d .
H6 H -0.3704 1.3484 0.3498 0.058 Uiso 1 1 calc R
C7 C -0.2775(6) 1.1946(4) 0.2741(3) 0.0616(12) Uani 1 1 d .
H7 H -0.3914 1.1655 0.2689 0.074 Uiso 1 1 calc R
C8 C -0.1230(6) 1.1284(4) 0.2329(3) 0.0581(11) Uani 1 1 d .
H8 H -0.1336 1.0553 0.2000 0.070 Uiso 1 1 calc R
C9 C -0.0802(5) 1.4651(4) 0.3850(2) 0.0463(9) Uani 1 1 d .
H9A H -0.0314 1.4283 0.4356 0.056 Uiso 1 1 calc R
H9B H -0.2011 1.5129 0.3991 0.056 Uiso 1 1 calc R
C10 C 0.0431(4) 1.5689(3) 0.3429(2) 0.0371(8) Uani 1 1 d .
C11 C 0.6349(4) 0.5839(4) 0.1966(2) 0.0393(8) Uani 1 1 d .
H11 H 0.7182 0.6319 0.2193 0.047 Uiso 1 1 calc R
C12 C 0.5243(5) 0.4443(4) 0.1213(2) 0.0476(9) Uani 1 1 d .
H12 H 0.5143 0.3792 0.0829 0.057 Uiso 1 1 calc R
C13 C 0.3863(5) 0.5086(4) 0.1707(2) 0.0442(8) Uani 1 1 d .
H13 H 0.2634 0.4948 0.1724 0.053 Uiso 1 1 calc R
C14 C 0.8668(5) 0.4536(4) 0.1017(2) 0.0493(9) Uani 1 1 d .
H14A H 0.8874 0.3531 0.0996 0.059 Uiso 1 1 calc R
H14B H 0.9536 0.4825 0.1361 0.059 Uiso 1 1 calc R
C15 C 0.9006(4) 0.5175(4) 0.0170(2) 0.0408(8) Uani 1 1 d .
H15A H 0.8724 0.6178 0.0182 0.049 Uiso 1 1 calc R
H15B H 0.8205 0.4833 -0.0187 0.049 Uiso 1 1 calc R
C16 C 0.6467(5) 0.8246(4) 0.3756(2) 0.0523(10) Uani 1 1 d .
H16 H 0.6824 0.8697 0.3259 0.063 Uiso 1 1 calc R
C17 C 0.5023(5) 0.7032(5) 0.4679(2) 0.0558(10) Uani 1 1 d .
H17 H 0.4200 0.6450 0.4938 0.067 Uiso 1 1 calc R
C18 C 0.6324(5) 0.7526(4) 0.5023(2) 0.0864(18) Uani 1 1 d .
H18 H 0.6544 0.7397 0.5572 0.104 Uiso 1 1 calc R
C19 C 0.9006(5) 0.8881(4) 0.4499(2) 0.112(2) Uani 1 1 d RDU
H19A H 0.9543 0.9168 0.3968 0.135 Uiso 1 1 d R
H19B H 0.9866 0.8203 0.4746 0.135 Uiso 1 1 d R
C20 C 0.8577(5) 1.0021(4) 0.4988(2) 0.062(2) Uani 0.50 1 d PRD
H20A H 0.8275 0.9665 0.5538 0.074 Uiso 0.50 1 d PR
H20B H 0.7481 1.0529 0.4811 0.074 Uiso 0.50 1 d PR
C21 C 0.9900(14) 1.1017(12) 0.5025(7) 0.093(3) Uani 0.50 1 d PDU
H21A H 0.9482 1.1772 0.5375 0.139 Uiso 0.50 1 d PR
H21B H 1.0256 1.1382 0.4483 0.139 Uiso 0.50 1 d PR
H1WA H 0.8250 0.8753 0.0840 0.139 Uiso 1 1 d RD

loop_
_atom_site_aniso_label
_atom_site_aniso_U_11
_atom_site_aniso_U_22
_atom_site_aniso_U_33
_atom_site_aniso_U_23
_atom_site_aniso_U_13
_atom_site_aniso_U_12
Zn1 0.0365(2) 0.0335(2) 0.0367(2) -0.00385(15) -0.00468(16) -0.00557(15)
O1 0.0463(14) 0.0341(13) 0.0646(17) 0.0077(12) 0.0026(12) -0.0036(11)
O1W 0.068(2) 0.104(3) 0.062(2) -0.0016(19) -0.0025(16) 0.0002(19)
O2 0.0528(17) 0.0665(18) 0.0611(18) 0.0035(14) -0.0012(14) -0.0138(14)
O2W 0.096(3) 0.083(2) 0.081(3) -0.0049(19) -0.018(2) -0.020(2)
O3 0.0440(14) 0.0573(16) 0.0483(15) 0.0010(12) -0.0095(12) -0.0196(12)
O3W 0.078(2) 0.091(3) 0.064(2) 0.0020(19) -0.0162(17) -0.0120(19)
O4 0.0493(15) 0.0483(15) 0.0513(16) 0.0075(12) -0.0101(12) -0.0181(12)
N1 0.0311(14) 0.0386(15) 0.0374(15) -0.0054(12) -0.0029(11) -0.0058(11)
N2 0.0296(14) 0.0519(17) 0.0355(15) -0.0003(13) -0.0005(11) -0.0027(12)
N3 0.0386(16) 0.0465(17) 0.0396(16) -0.0044(13) -0.0065(12) -0.0108(13)
N4 0.050(2) 0.141(4) 0.049(2) -0.011(2) -0.0092(17) -0.048(2)
C1 0.056(2) 0.0349(18) 0.0403(19) -0.0084(15) -0.0038(17) -0.0109(16)
C2 0.082(3) 0.0342(19) 0.051(2) 0.0007(17) 0.005(2) -0.0061(19)
C3 0.061(2) 0.0277(17) 0.044(2) 0.0065(15) -0.0095(17) -0.0058(16)
C4 0.0427(19) 0.0348(18) 0.0434(19) 0.0048(15) -0.0097(15) -0.0125(15)
C5 0.0417(19) 0.0316(17) 0.0413(18) 0.0059(14) -0.0039(15) -0.0126(14)
C6 0.042(2) 0.041(2) 0.062(2) 0.0069(17) -0.0066(17) -0.0129(16)
C7 0.054(2) 0.052(2) 0.087(3) 0.006(2) -0.029(2) -0.025(2)
C8 0.077(3) 0.038(2) 0.066(3) -0.0052(18) -0.024(2) -0.018(2)
C9 0.051(2) 0.045(2) 0.044(2) -0.0065(16) 0.0071(16) -0.0179(17)
C10 0.0352(18) 0.0326(17) 0.044(2) -0.0111(15) 0.0035(15) -0.0063(14)
C11 0.0338(18) 0.048(2) 0.0375(18) -0.0029(15) -0.0047(14) -0.0109(15)
C12 0.046(2) 0.055(2) 0.044(2) -0.0147(17) -0.0052(16) -0.0075(17)
C13 0.0325(18) 0.057(2) 0.045(2) -0.0139(17) -0.0026(15) -0.0118(16)
C14 0.0346(19) 0.066(2) 0.042(2) 0.0019(18) 0.0059(15) 0.0054(17)
C15 0.0349(18) 0.051(2) 0.0354(18) -0.0030(15) -0.0008(14) -0.0014(15)
C16 0.048(2) 0.069(3) 0.044(2) -0.0032(18) -0.0060(17) -0.0196(19)
C17 0.045(2) 0.082(3) 0.044(2) 0.001(2) -0.0044(17) -0.022(2)
C18 0.063(3) 0.166(6) 0.038(2) 0.004(3) -0.012(2) -0.045(3)
C19 0.088(3) 0.169(5) 0.094(3) -0.009(3) -0.020(3) -0.061(3)
C20 0.069(6) 0.043(4) 0.078(6) -0.004(4) 0.000(5) -0.034(4)
C21 0.101(5) 0.094(5) 0.093(5) -0.014(4) -0.027(4) -0.034(4)

loop_
_atom_type_symbol
_atom_type_description
_atom_type_scat_dispersion_real
_atom_type_scat_dispersion_imag
_atom_type_scat_source
C C 0.0033 0.0016 'International Tables Vol C Tables 4.2.6.8 and 6.1.1.4'
H H 0.0000 0.0000 'International Tables Vol C Tables 4.2.6.8 and 6.1.1.4'
N N 0.0061 0.0033 'International Tables Vol C Tables 4.2.6.8 and 6.1.1.4'
O O 0.0106 0.0060 'International Tables Vol C Tables 4.2.6.8 and 6.1.1.4'
Zn Zn 0.2839 1.4301 'International Tables Vol C Tables 4.2.6.8 and 6.1.1.4'

loop_
_geom_angle_atom_site_label_1
_geom_angle_atom_site_label_2
_geom_angle_atom_site_label_3
_geom_angle
_geom_angle_site_symmetry_1
_geom_angle_site_symmetry_3
O1 Zn1 O3 113.26(11) . 1_545
O1 Zn1 N1 118.59(11) . .
O3 Zn1 N1 107.00(11) 1_545 .
O1 Zn1 N3 107.35(12) . .
O3 Zn1 N3 98.27(11) 1_545 .
N1 Zn1 N3 110.49(11) . .
C1 O1 Zn1 110.1(2) . .
H1WB O1W H1WA 99.5 . .
H2WB O2W H2WA 106(3) . .
C10 O3 Zn1 108.4(2) . 1_565
H3WB O3W H3WA 115(4) . .
C11 N1 C13 105.4(3) . .
C11 N1 Zn1 125.5(2) . .
C13 N1 Zn1 128.9(2) . .
C11 N2 C12 107.8(3) . .
C11 N2 C14 125.2(3) . .
C12 N2 C14 127.0(3) . .
C16 N3 C17 105.8(3) . .
C16 N3 Zn1 128.3(3) . .
C17 N3 Zn1 125.9(2) . .
C16 N4 C18 106.2(3) . .
C16 N4 C19 126.1(3) . .
C18 N4 C19 127.6(4) . .
O2 C1 O1 122.9(3) . .
O2 C1 C2 119.9(3) . .
O1 C1 C2 117.2(3) . .
C3 C2 C1 115.6(3) . .
C3 C2 H2A 108.4 . .
C1 C2 H2A 108.4 . .
C3 C2 H2B 108.4 . .
C1 C2 H2B 108.4 . .
H2A C2 H2B 107.4 . .
C8 C3 C4 117.7(4) . .
C8 C3 C2 121.5(4) . .
C4 C3 C2 120.7(3) . .
C3 C4 C5 122.4(3) . .
C3 C4 H4 118.8 . .
C5 C4 H4 118.8 . .
C6 C5 C4 118.3(3) . .
C6 C5 C9 120.9(3) . .
C4 C5 C9 120.8(3) . .
C5 C6 C7 120.2(4) . .
C5 C6 H6 119.9 . .
C7 C6 H6 119.9 . .
C8 C7 C6 120.6(4) . .
C8 C7 H7 119.7 . .
C6 C7 H7 119.7 . .
C7 C8 C3 120.7(4) . .
C7 C8 H8 119.6 . .
C3 C8 H8 119.6 . .
C5 C9 C10 112.4(3) . .
C5 C9 H9A 109.1 . .
C10 C9 H9A 109.1 . .
C5 C9 H9B 109.1 . .
C10 C9 H9B 109.1 . .
H9A C9 H9B 107.9 . .
O4 C10 O3 123.6(3) . .
O4 C10 C9 119.6(3) . .
O3 C10 C9 116.7(3) . .
N1 C11 N2 111.5(3) . .
N1 C11 H11 124.3 . .
N2 C11 H11 124.3 . .
C13 C12 N2 106.3(3) . .
C13 C12 H12 126.8 . .
N2 C12 H12 126.8 . .
C12 C13 N1 108.9(3) . .
C12 C13 H13 125.5 . .
N1 C13 H13 125.5 . .
N2 C14 C15 112.4(3) . .
N2 C14 H14A 109.1 . .
C15 C14 H14A 109.1 . .
N2 C14 H14B 109.1 . .
C15 C14 H14B 109.1 . .
H14A C14 H14B 107.9 . .
C14 C15 C15 110.9(4) . 2_765
C14 C15 H15A 109.5 . .
C15 C15 H15A 109.5 2_765 .
C14 C15 H15B 109.5 . .
C15 C15 H15B 109.5 2_765 .
H15A C15 H15B 108.1 . .
N3 C16 N4 111.2(4) . .
N3 C16 H16 124.4 . .
N4 C16 H16 124.4 . .
C18 C17 N3 109.0(3) . .
C18 C17 H17 125.5 . .
N3 C17 H17 125.5 . .
C17 C18 N4 107.7(3) . .
C17 C18 H18 126.2 . .
N4 C18 H18 126.2 . .
C21 C19 C20 66.0(6) 2_776 .
C21 C19 N4 141.4(7) 2_776 .
C20 C19 N4 107.7(2) . .
C21 C19 H19A 107.0 2_776 .
C20 C19 H19A 110.2 . .
N4 C19 H19A 110.6 . .
C21 C19 H19B 48.2 2_776 .
C20 C19 H19B 110.2 . .
N4 C19 H19B 109.6 . .
H19A C19 H19B 108.5 . .
C21 C20 C19 50.3(4) 2_776 .
C21 C20 C21 86.1(7) 2_776 .
C19 C20 C21 120.2(5) . .
C21 C20 H20A 85.6 2_776 .
C19 C20 H20A 107.2 . .
C21 C20 H20A 107.5 . .
C21 C20 H20B 157.3 2_776 .
C19 C20 H20B 107.2 . .
C21 C20 H20B 107.3 . .
H20A C20 H20B 106.8 . .
C19 C21 C20 63.7(5) 2_776 2_776
C19 C21 C20 131.8(10) 2_776 .
C20 C21 C20 93.9(7) 2_776 .
C19 C21 C21 100.1(9) 2_776 2_776
C20 C21 C21 47.8(5) 2_776 2_776
C20 C21 C21 46.1(4) . 2_776
C19 C21 H21A 69.9 2_776 .
C20 C21 H21A 133.3 2_776 .
C20 C21 H21A 114.3 . .
C21 C21 H21A 143.3 2_776 .
C19 C21 H21B 113.2 2_776 .
C20 C21 H21B 93.1 2_776 .
C20 C21 H21B 109.9 . .
C21 C21 H21B 106.9 2_776 .
H21A C21 H21B 109.5 . .

loop_
_geom_bond_atom_site_label_1
_geom_bond_atom_site_label_2
_geom_bond_distance
_geom_bond_site_symmetry_2
Zn1 O1 1.962(2) .
Zn1 O3 1.986(2) 1_545
Zn1 N1 1.996(3) .
Zn1 N3 2.025(3) .
O1 C1 1.271(4) .
O1W H1WB 0.81(2) .
O1W H1WA 1.0436 .
O2 C1 1.240(4) .
O2W H2WB 0.87(2) .
O2W H2WA 0.85(2) .
O3 C10 1.269(4) .
O3 Zn1 1.986(2) 1_565
O3W H3WB 0.83(2) .
O3W H3WA 0.83(2) .
O4 C10 1.226(4) .
N1 C11 1.316(4) .
N1 C13 1.375(4) .
N2 C11 1.322(4) .
N2 C12 1.355(5) .
N2 C14 1.470(4) .
N3 C16 1.313(5) .
N3 C17 1.365(5) .
N4 C16 1.320(5) .
N4 C18 1.369(5) .
N4 C19 1.472(4) .
C1 C2 1.506(5) .
C2 C3 1.500(5) .
C2 H2A 0.9700 .
C2 H2B 0.9700 .
C3 C8 1.384(6) .
C3 C4 1.385(5) .
C4 C5 1.389(5) .
C4 H4 0.9300 .
C5 C6 1.381(5) .
C5 C9 1.506(5) .
C6 C7 1.379(6) .
C6 H6 0.9300 .
C7 C8 1.377(6) .
C7 H7 0.9300 .
C8 H8 0.9300 .
C9 C10 1.522(5) .
C9 H9A 0.9700 .
C9 H9B 0.9700 .
C11 H11 0.9300 .
C12 C13 1.353(5) .
C12 H12 0.9300 .
C13 H13 0.9300 .
C14 C15 1.497(5) .
C14 H14A 0.9700 .
C14 H14B 0.9700 .
C15 C15 1.524(6) 2_765
C15 H15A 0.9700 .
C15 H15B 0.9700 .
C16 H16 0.9300 .
C17 C18 1.311(5) .
C17 H17 0.9300 .
C18 H18 0.9300 .
C19 C21 1.194(10) 2_776
C19 C20 1.3915 .
C19 H19A 0.9599 .
C19 H19B 0.9601 .
C20 C21 1.418(12) 2_776
C20 C21 1.457(10) .
C20 H20A 0.9600 .
C20 H20B 0.9600 .
C21 C19 1.194(10) 2_776
C21 C20 1.418(12) 2_776
C21 C21 1.96(2) 2_776
C21 H21A 0.9599 .
C21 H21B 0.9600 .

loop_
_geom_torsion_atom_site_label_1
_geom_torsion_atom_site_label_2
_geom_torsion_atom_site_label_3
_geom_torsion_atom_site_label_4
_geom_torsion
_geom_torsion_site_symmetry_1
_geom_torsion_site_symmetry_4
O3 Zn1 O1 C1 178.2(2) 1_545 .
N1 Zn1 O1 C1 -55.2(3) . .
N3 Zn1 O1 C1 70.8(3) . .
O1 Zn1 N1 C11 102.9(3) . .
O3 Zn1 N1 C11 -127.5(3) 1_545 .
N3 Zn1 N1 C11 -21.6(3) . .
O1 Zn1 N1 C13 -82.1(3) . .
O3 Zn1 N1 C13 47.4(3) 1_545 .
N3 Zn1 N1 C13 153.4(3) . .
O1 Zn1 N3 C16 -63.5(3) . .
O3 Zn1 N3 C16 178.9(3) 1_545 .
N1 Zn1 N3 C16 67.2(4) . .
O1 Zn1 N3 C17 115.4(3) . .
O3 Zn1 N3 C17 -2.2(3) 1_545 .
N1 Zn1 N3 C17 -113.9(3) . .
Zn1 O1 C1 O2 -7.5(4) . .
Zn1 O1 C1 C2 171.6(3) . .
O2 C1 C2 C3 -151.8(4) . .
O1 C1 C2 C3 29.1(5) . .
C1 C2 C3 C8 -83.6(5) . .
C1 C2 C3 C4 97.6(4) . .
C8 C3 C4 C5 -1.6(5) . .
C2 C3 C4 C5 177.2(3) . .
C3 C4 C5 C6 1.0(5) . .
C3 C4 C5 C9 -178.6(3) . .
C4 C5 C6 C7 0.4(5) . .
C9 C5 C6 C7 179.9(4) . .
C5 C6 C7 C8 -1.0(6) . .
C6 C7 C8 C3 0.3(6) . .
C4 C3 C8 C7 1.0(6) . .
C2 C3 C8 C7 -177.8(4) . .
C6 C5 C9 C10 -133.1(4) . .
C4 C5 C9 C10 46.5(5) . .
Zn1 O3 C10 O4 -5.2(4) 1_565 .
Zn1 O3 C10 C9 173.9(2) 1_565 .
C5 C9 C10 O4 55.3(5) . .
C5 C9 C10 O3 -123.8(3) . .
C13 N1 C11 N2 0.5(4) . .
Zn1 N1 C11 N2 176.4(2) . .
C12 N2 C11 N1 -0.3(4) . .
C14 N2 C11 N1 -179.6(3) . .
C11 N2 C12 C13 -0.1(4) . .
C14 N2 C12 C13 179.2(3) . .
N2 C12 C13 N1 0.4(4) . .
C11 N1 C13 C12 -0.5(4) . .
Zn1 N1 C13 C12 -176.3(2) . .
C11 N2 C14 C15 -105.2(4) . .
C12 N2 C14 C15 75.7(5) . .
N2 C14 C15 C15 175.9(4) . 2_765
C17 N3 C16 N4 -0.1(5) . .
Zn1 N3 C16 N4 179.0(3) . .
C18 N4 C16 N3 -2.0(5) . .
C19 N4 C16 N3 174.1(4) . .
C16 N3 C17 C18 2.3(5) . .
Zn1 N3 C17 C18 -176.9(3) . .
N3 C17 C18 N4 -3.5(5) . .
C16 N4 C18 C17 3.4(6) . .
C19 N4 C18 C17 -172.7(4) . .
C16 N4 C19 C21 -173.6(10) . 2_776
C18 N4 C19 C21 1.7(14) . 2_776
C16 N4 C19 C20 112.9(5) . .
C18 N4 C19 C20 -71.8(6) . .
N4 C19 C20 C21 139.1(7) . 2_776
C21 C19 C20 C21 54.2(11) 2_776 .
N4 C19 C20 C21 -166.7(6) . .
C21 C20 C21 C19 -57.7(10) 2_776 2_776
C19 C20 C21 C19 -96.3(12) . 2_776
C21 C20 C21 C20 0.000(1) 2_776 2_776
C19 C20 C21 C20 -38.7(8) . 2_776
C19 C20 C21 C21 -38.7(8) . 2_776
